data_7103968
loop_
_publ_author_name
'Wiacek, Robert J.'
'Macdonald, Charles L. B.'
'Jones, Jamie N.'
'Pietryga, Jeffrey M.'
'Cowley, Alan H.'

_publ_section_title
;
 The contrasting behaviour of bridged amido-cyclopentadienyl (constrained
 geometry) group 15 chlorides and cations derived therefrom
;
_journal_coden_ASTM CHCOFS
_journal_issue 3
_journal_name_full
;
 Chemical Communications (Cambridge, United Kingdom)
;
_journal_page_first 430
_journal_page_last 431
_journal_paper_doi 10.1039/b211591c
_journal_year 2003
_chemical_formula_moiety '[C15 H27 N As Si][Al Cl4]'
_chemical_formula_sum 'C15 H27 Al As Cl4 N Si'
_chemical_formula_weight 493.16
_chemical_name_common '(CGC)phosphium arsenium tetrachloride'
_chemical_name_systematic
;
t-butyl(dimetyl(tetra-methylcyclopentadienyl)silyl)amido 
arsenium aluminum tetrachloride
;
_space_group_IT_number 29
_symmetry_cell_setting orthorhombic
_symmetry_space_group_name_Hall 'P 2c -2ac'
_symmetry_space_group_name_H-M 'P c a 21'
_atom_sites_solution_hydrogens geom
_atom_sites_solution_primary direct
_atom_sites_solution_secondary difmap
_audit_creation_method SHELXL-97
_cell_angle_alpha 90.00
_cell_angle_beta 90.00
_cell_angle_gamma 90.00
_cell_formula_units_Z 8
_cell_length_a 18.184(4)
_cell_length_b 8.2774(17)
_cell_length_c 30.284(6)
_cell_measurement_reflns_used all
_cell_measurement_temperature 153(2)
_cell_measurement_theta_max 30.49
_cell_measurement_theta_min 3.02
_cell_volume 4558.2(16)
_computing_cell_refinement Denzo-SMN
_computing_data_collection 'Collect software, Nonius B.V. 1998'
_computing_data_reduction Scalepack
_computing_molecular_graphics 'Ortep-3 for Windows (Farrugia, 1997)'
_computing_publication_material 'WinGX publication routines (Farrugia, 1999)'
_computing_structure_refinement 'SHELXL-97 (Sheldrick, 1997)'
_computing_structure_solution 'SHELXS-97 (Sheldrick, 1997)'
_diffrn_ambient_temperature 153(2)
_diffrn_measured_fraction_theta_full 0.846
_diffrn_measured_fraction_theta_max 0.846
_diffrn_measurement_device_type 'Nonius Kappa CCD'
_diffrn_measurement_method 'omega scans'
_diffrn_radiation_monochromator graphite
_diffrn_radiation_source 'fine-focus sealed tube'
_diffrn_radiation_type MoK\a
_diffrn_radiation_wavelength 0.71073
_diffrn_reflns_av_R_equivalents 0.0000
_diffrn_reflns_av_sigmaI/netI 0.0563
_diffrn_reflns_limit_h_max 24
_diffrn_reflns_limit_h_min -24
_diffrn_reflns_limit_k_max 11
_diffrn_reflns_limit_k_min -11
_diffrn_reflns_limit_l_max 42
_diffrn_reflns_limit_l_min -42
_diffrn_reflns_number 9823
_diffrn_reflns_theta_full 30.49
_diffrn_reflns_theta_max 30.49
_diffrn_reflns_theta_min 3.02
_exptl_absorpt_coefficient_mu 2.050
_exptl_absorpt_correction_T_max 0.6846
_exptl_absorpt_correction_T_min 0.6846
_exptl_crystal_colour red-orange
_exptl_crystal_density_diffrn 1.437
_exptl_crystal_density_method 'not measured'
_exptl_crystal_description prism
_exptl_crystal_F_000 2016
_exptl_crystal_size_max 0.20
_exptl_crystal_size_mid 0.20
_exptl_crystal_size_min 0.20
_refine_diff_density_max 5.011
_refine_diff_density_min -0.991
_refine_diff_density_rms 0.150
_refine_ls_abs_structure_details 'Flack H D (1983), Acta Cryst. A39, 876-881'
_refine_ls_abs_structure_Flack 0.488(13)
_refine_ls_extinction_method none
_refine_ls_goodness_of_fit_ref 1.061
_refine_ls_hydrogen_treatment mixed
_refine_ls_matrix_type full
_refine_ls_number_parameters 434
_refine_ls_number_reflns 9823
_refine_ls_number_restraints 1
_refine_ls_restrained_S_all 1.061
_refine_ls_R_factor_all 0.0918
_refine_ls_R_factor_gt 0.0678
_refine_ls_shift/su_max 0.034
_refine_ls_shift/su_mean 0.003
_refine_ls_structure_factor_coef Fsqd
_refine_ls_weighting_details 'calc w=1/[\s^2^(Fo^2^)+(0.1054P)^2^+4.2551P] where P=(Fo^2^+2Fc^2^)/3'
_refine_ls_weighting_scheme calc
_refine_ls_wR_factor_gt 0.1544
_refine_ls_wR_factor_ref 0.1720
_reflns_number_gt 7802
_reflns_number_total 9823
_reflns_threshold_expression >2sigma(I)
_cod_data_source_file b211591c.txt
_cod_data_source_block pca21new
_cod_depositor_comments
;
The following automatic conversions were performed:
'_symmetry_cell_setting' value 'Orthorhombic' changed to 'orthorhombic'
according to '/home/saulius/struct/CIF-dictionaries/cif_core.dic'
dictionary named 'cif_core.dic' version 2.4.1 from 2010-06-29.

Automatic conversion script
Id: cif_fix_enum 1527 2010-12-29 10:47:43Z saulius 
;
_cod_original_sg_symbol_H-M Pca2(1)
_cod_database_code 7103968

loop_
_symmetry_equiv_pos_as_xyz
'x, y, z'
'-x, -y, z+1/2'
'x+1/2, -y, z'
'-x+1/2, y, z+1/2'

loop_
_atom_site_label
_atom_site_type_symbol
_atom_site_fract_x
_atom_site_fract_y
_atom_site_fract_z
_atom_site_U_iso_or_equiv
_atom_site_adp_type
_atom_site_occupancy
_atom_site_symmetry_multiplicity
_atom_site_calc_flag
_atom_site_refinement_flags
_atom_site_disorder_assembly
_atom_site_disorder_group
C26 C 0.1269(4) 0.7249(9) 0.4019(3) 0.0320(16) Uani 1 1 d . . .
H26A H 0.1477 0.6417 0.3826 0.048 Uiso 1 1 calc R . .
H26B H 0.0731 0.7187 0.4011 0.048 Uiso 1 1 calc R . .
H26C H 0.1440 0.7073 0.4322 0.048 Uiso 1 1 calc R . .
C1 C 0.0959(4) 0.6067(8) 0.1772(2) 0.0277(14) Uani 1 1 d . . .
C2 C 0.1268(4) 0.5618(9) 0.2213(2) 0.0335(15) Uani 1 1 d . . .
C3 C 0.0734(6) 0.5207(10) 0.2504(4) 0.039(2) Uani 1 1 d . . .
C4 C 0.0017(4) 0.5391(11) 0.2280(3) 0.0337(16) Uani 1 1 d . . .
C5 C 0.0146(4) 0.5929(8) 0.1854(3) 0.0315(15) Uani 1 1 d . . .
C6 C 0.1223(4) 0.7772(9) 0.1622(3) 0.0325(17) Uani 1 1 d . . .
H6A H 0.1097 0.8569 0.1849 0.049 Uiso 1 1 calc R . .
H6B H 0.0981 0.8062 0.1344 0.049 Uiso 1 1 calc R . .
H6C H 0.1757 0.7758 0.1579 0.049 Uiso 1 1 calc R . .
C7 C 0.2083(5) 0.5540(13) 0.2307(3) 0.051(2) Uani 1 1 d . . .
H7A H 0.2162 0.5375 0.2624 0.076 Uiso 1 1 calc R . .
H7B H 0.2315 0.6555 0.2215 0.076 Uiso 1 1 calc R . .
H7C H 0.2301 0.4640 0.2142 0.076 Uiso 1 1 calc R . .
C8 C 0.0782(6) 0.4662(13) 0.2962(3) 0.048(2) Uani 1 1 d . . .
H8A H 0.0479 0.3693 0.3001 0.072 Uiso 1 1 calc R . .
H8B H 0.0605 0.5518 0.3158 0.072 Uiso 1 1 calc R . .
H8C H 0.1295 0.4409 0.3033 0.072 Uiso 1 1 calc R . .
C9 C -0.0691(5) 0.5092(12) 0.2502(4) 0.048(3) Uani 1 1 d . . .
H9A H -0.1092 0.5522 0.2320 0.072 Uiso 1 1 calc R . .
H9B H -0.0693 0.5628 0.2790 0.072 Uiso 1 1 calc R . .
H9C H -0.0760 0.3927 0.2542 0.072 Uiso 1 1 calc R . .
C10 C 0.1018(4) 0.2458(9) 0.1489(3) 0.0388(19) Uani 1 1 d . . .
H10A H 0.0626 0.2347 0.1710 0.058 Uiso 1 1 calc R . .
H10B H 0.1489 0.2143 0.1620 0.058 Uiso 1 1 calc R . .
H10C H 0.0910 0.1757 0.1236 0.058 Uiso 1 1 calc R . .
C11 C 0.1933(5) 0.5018(9) 0.0961(4) 0.038(3) Uani 1 1 d . . .
H11A H 0.2349 0.4420 0.1086 0.057 Uiso 1 1 calc R . .
H11B H 0.2041 0.6178 0.0968 0.057 Uiso 1 1 calc R . .
H11C H 0.1853 0.4674 0.0655 0.057 Uiso 1 1 calc R . .
C12 C 0.0109(5) 0.4919(8) 0.0535(3) 0.026(2) Uani 1 1 d . . .
C13 C 0.0396(5) 0.3281(9) 0.0373(3) 0.0371(19) Uani 1 1 d . . .
H13A H 0.0168 0.2414 0.0546 0.056 Uiso 1 1 calc R . .
H13B H 0.0931 0.3239 0.0411 0.056 Uiso 1 1 calc R . .
H13C H 0.0274 0.3143 0.0060 0.056 Uiso 1 1 calc R . .
C14 C -0.0736(7) 0.4946(13) 0.0413(4) 0.055(3) Uani 1 1 d . . .
H14A H -0.0998 0.4145 0.0592 0.082 Uiso 1 1 calc R . .
H14B H -0.0797 0.4685 0.0099 0.082 Uiso 1 1 calc R . .
H14C H -0.0937 0.6023 0.0471 0.082 Uiso 1 1 calc R . .
C15 C 0.0460(5) 0.6322(12) 0.0287(3) 0.042(2) Uani 1 1 d . . .
H15A H 0.0271 0.7344 0.0404 0.063 Uiso 1 1 calc R . .
H15B H 0.0341 0.6241 -0.0027 0.063 Uiso 1 1 calc R . .
H15C H 0.0995 0.6284 0.0326 0.063 Uiso 1 1 calc R . .
C21 C 0.1523(4) 0.8957(8) 0.3858(2) 0.0288(14) Uani 1 1 d . . .
C22 C 0.1223(4) 0.9484(10) 0.3424(2) 0.0328(15) Uani 1 1 d . . .
C23 C 0.1800(5) 0.9804(10) 0.3140(3) 0.0310(19) Uani 1 1 d . . .
C24 C 0.2474(4) 0.9520(9) 0.3361(3) 0.0314(15) Uani 1 1 d . . .
C25 C 0.2337(4) 0.9067(8) 0.3784(2) 0.0287(14) Uani 1 1 d . . .
C27 C 0.0411(4) 0.9463(11) 0.3326(3) 0.0435(19) Uani 1 1 d . . .
H27A H 0.0260 1.0524 0.3215 0.065 Uiso 1 1 calc R . .
H27B H 0.0139 0.9215 0.3597 0.065 Uiso 1 1 calc R . .
H27C H 0.0308 0.8637 0.3103 0.065 Uiso 1 1 calc R . .
C28 C 0.1721(7) 1.0360(15) 0.2668(3) 0.058(3) Uani 1 1 d . . .
H28A H 0.1207 1.0251 0.2576 0.087 Uiso 1 1 calc R . .
H28B H 0.2034 0.9696 0.2477 0.087 Uiso 1 1 calc R . .
H28C H 0.1872 1.1494 0.2645 0.087 Uiso 1 1 calc R . .
C29 C 0.3247(6) 0.9873(11) 0.3166(3) 0.044(3) Uani 1 1 d . . .
H29A H 0.3249 1.0949 0.3031 0.067 Uiso 1 1 calc R . .
H29B H 0.3365 0.9061 0.2941 0.067 Uiso 1 1 calc R . .
H29C H 0.3615 0.9832 0.3402 0.067 Uiso 1 1 calc R . .
C30 C 0.1489(4) 1.2555(8) 0.4128(3) 0.0361(18) Uani 1 1 d . . .
H30A H 0.1508 1.3304 0.4378 0.054 Uiso 1 1 calc R . .
H30B H 0.1057 1.2798 0.3946 0.054 Uiso 1 1 calc R . .
H30C H 0.1935 1.2675 0.3949 0.054 Uiso 1 1 calc R . .
C31 C 0.0577(5) 1.0083(9) 0.4633(3) 0.031(2) Uani 1 1 d . . .
H31A H 0.0516 1.0909 0.4862 0.046 Uiso 1 1 calc R . .
H31B H 0.0592 0.9012 0.4770 0.046 Uiso 1 1 calc R . .
H31C H 0.0162 1.0136 0.4426 0.046 Uiso 1 1 calc R . .
C32 C 0.2420(6) 1.0027(8) 0.5113(3) 0.032(2) Uani 1 1 d . . .
C33 C 0.1993(5) 0.8674(11) 0.5352(3) 0.041(2) Uani 1 1 d . . .
H33A H 0.2205 0.7624 0.5274 0.062 Uiso 1 1 calc R . .
H33B H 0.1476 0.8706 0.5262 0.062 Uiso 1 1 calc R . .
H33C H 0.2028 0.8834 0.5672 0.062 Uiso 1 1 calc R . .
C34 C 0.2109(5) 1.1656(11) 0.5257(3) 0.051(2) Uani 1 1 d . . .
H34A H 0.2137 1.1747 0.5579 0.077 Uiso 1 1 calc R . .
H34B H 0.1595 1.1741 0.5163 0.077 Uiso 1 1 calc R . .
H34C H 0.2396 1.2527 0.5121 0.077 Uiso 1 1 calc R . .
C35 C 0.3221(6) 0.9911(9) 0.5194(3) 0.036(2) Uani 1 1 d . . .
H35A H 0.3316 0.9982 0.5512 0.055 Uiso 1 1 calc R . .
H35B H 0.3473 1.0797 0.5042 0.055 Uiso 1 1 calc R . .
H35C H 0.3404 0.8875 0.5082 0.055 Uiso 1 1 calc R . .
N1 N 0.0240(3) 0.5083(5) 0.0996(2) 0.0151(13) Uani 1 1 d . . .
N2 N 0.2270(4) 0.9881(7) 0.4603(3) 0.0294(18) Uani 1 1 d . . .
Al1 Al -0.10935(14) 0.0161(3) 0.16490(10) 0.0261(5) Uani 1 1 d . . .
Al2 Al -0.14250(14) 0.5222(3) 0.39803(10) 0.0277(5) Uani 1 1 d . . .
Si1 Si 0.10684(10) 0.4593(3) 0.13012(7) 0.0253(4) Uani 1 1 d . . .
Si2 Si 0.14258(10) 1.0437(3) 0.43368(7) 0.0261(4) Uani 1 1 d . . .
Cl1 Cl -0.04205(13) 0.0202(3) 0.22208(8) 0.0451(6) Uani 1 1 d . . .
Cl2 Cl -0.15107(11) 0.2545(2) 0.15291(7) 0.0426(4) Uani 1 1 d . . .
Cl3 Cl -0.04668(9) -0.0576(2) 0.10830(6) 0.0327(4) Uani 1 1 d . . .
Cl4 Cl -0.19699(12) -0.1489(3) 0.17287(10) 0.0619(7) Uani 1 1 d . . .
Cl21 Cl -0.20718(9) 0.4468(3) 0.45407(6) 0.0327(4) Uani 1 1 d . . .
Cl22 Cl -0.20825(14) 0.5383(4) 0.34084(9) 0.0518(6) Uani 1 1 d . . .
Cl23 Cl -0.05585(11) 0.3535(3) 0.38964(9) 0.0523(6) Uani 1 1 d . . .
Cl24 Cl -0.09890(11) 0.7560(2) 0.41367(7) 0.0439(4) Uani 1 1 d . . .
As1 As -0.04872(3) 0.57617(7) 0.13703(2) 0.02673(16) Uani 1 1 d . . .
As2 As 0.29747(4) 0.91995(8) 0.42643(2) 0.02663(16) Uani 1 1 d . . .

loop_
_atom_site_aniso_label
_atom_site_aniso_U_11
_atom_site_aniso_U_22
_atom_site_aniso_U_33
_atom_site_aniso_U_23
_atom_site_aniso_U_13
_atom_site_aniso_U_12
C26 0.035(4) 0.032(4) 0.029(4) 0.003(3) 0.003(3) -0.003(3)
C1 0.023(3) 0.032(3) 0.027(3) 0.000(3) 0.000(3) 0.000(3)
C2 0.038(4) 0.035(4) 0.027(4) -0.003(3) -0.004(3) -0.008(3)
C3 0.039(5) 0.042(4) 0.036(5) -0.003(4) 0.003(4) -0.015(3)
C4 0.033(4) 0.048(4) 0.020(3) -0.006(4) 0.009(3) -0.002(4)
C5 0.026(3) 0.035(3) 0.033(4) -0.002(3) 0.004(3) 0.001(3)
C6 0.023(4) 0.031(4) 0.043(4) 0.002(3) 0.003(3) -0.005(3)
C7 0.038(5) 0.071(6) 0.043(5) 0.010(5) -0.014(4) -0.009(4)
C8 0.045(5) 0.071(5) 0.028(4) -0.012(4) 0.014(4) -0.004(5)
C9 0.017(4) 0.075(7) 0.052(6) -0.010(4) -0.010(4) -0.011(3)
C10 0.034(4) 0.037(4) 0.045(5) 0.003(4) -0.002(3) -0.001(3)
C11 0.019(4) 0.048(6) 0.047(6) -0.006(3) 0.019(4) 0.002(3)
C12 0.027(5) 0.025(4) 0.027(5) -0.002(2) -0.003(4) 0.001(2)
C13 0.053(5) 0.030(4) 0.028(4) -0.021(3) -0.003(3) 0.004(3)
C14 0.046(7) 0.090(9) 0.028(6) 0.006(4) 0.005(5) -0.006(4)
C15 0.051(5) 0.052(5) 0.023(4) 0.020(4) 0.001(3) -0.007(4)
C21 0.020(3) 0.031(3) 0.035(4) -0.001(3) 0.001(3) -0.005(3)
C22 0.030(4) 0.048(4) 0.021(3) -0.003(3) -0.003(3) 0.002(3)
C23 0.034(5) 0.049(4) 0.010(3) -0.001(3) -0.002(3) 0.005(3)
C24 0.035(4) 0.030(3) 0.030(4) -0.004(3) 0.007(3) -0.005(3)
C25 0.025(4) 0.034(3) 0.027(3) -0.004(3) 0.004(3) 0.000(3)
C27 0.029(4) 0.058(5) 0.043(5) -0.001(4) -0.008(4) 0.005(4)
C28 0.066(7) 0.083(6) 0.023(4) 0.027(5) -0.012(4) -0.012(6)
C29 0.048(6) 0.065(6) 0.020(4) -0.003(3) 0.030(4) 0.003(4)
C30 0.035(4) 0.022(3) 0.051(5) 0.006(3) 0.000(3) -0.004(3)
C31 0.032(5) 0.035(5) 0.024(4) 0.002(3) 0.002(4) -0.001(3)
C32 0.049(6) 0.033(5) 0.013(4) -0.001(2) -0.004(4) -0.004(3)
C33 0.048(5) 0.034(4) 0.041(5) 0.001(4) 0.001(4) 0.001(3)
C34 0.073(6) 0.044(5) 0.036(5) -0.011(4) -0.006(4) 0.012(4)
C35 0.039(6) 0.042(5) 0.028(5) -0.002(3) -0.027(4) -0.003(3)
N1 0.013(3) 0.020(3) 0.013(3) 0.0033(17) 0.006(2) -0.0020(16)
N2 0.032(4) 0.025(3) 0.031(4) -0.009(2) -0.004(3) -0.001(2)
Al1 0.0213(12) 0.0335(11) 0.0235(12) -0.0016(9) 0.0020(10) 0.0013(8)
Al2 0.0196(12) 0.0352(10) 0.0284(13) 0.0055(10) -0.0002(10) 0.0013(8)
Si1 0.0189(9) 0.0328(8) 0.0241(10) -0.0016(9) 0.0023(7) -0.0012(8)
Si2 0.0221(10) 0.0282(8) 0.0280(10) 0.0009(9) 0.0025(7) 0.0016(8)
Cl1 0.0370(12) 0.0789(14) 0.0194(10) 0.0001(9) -0.0039(8) 0.0104(10)
Cl2 0.0470(11) 0.0373(9) 0.0436(10) -0.0056(8) -0.0024(8) 0.0116(8)
Cl3 0.0322(10) 0.0343(10) 0.0315(10) -0.0046(8) 0.0034(6) 0.0036(7)
Cl4 0.0409(12) 0.0563(13) 0.089(2) -0.0185(13) 0.0276(12) -0.0195(9)
Cl21 0.0286(9) 0.0425(11) 0.0269(9) 0.0044(8) 0.0045(6) 0.0011(7)
Cl22 0.0389(13) 0.0839(15) 0.0326(13) 0.0005(12) -0.0039(9) -0.0005(11)
Cl23 0.0374(10) 0.0513(12) 0.0682(15) 0.0092(11) 0.0195(10) 0.0158(8)
Cl24 0.0452(11) 0.0362(9) 0.0504(11) 0.0017(8) 0.0004(8) -0.0114(7)
As1 0.0204(3) 0.0300(3) 0.0297(3) -0.0031(3) 0.0001(2) 0.0004(2)
As2 0.0214(3) 0.0293(3) 0.0292(3) -0.0021(3) 0.0003(3) -0.0013(2)

loop_
_atom_type_symbol
_atom_type_description
_atom_type_scat_dispersion_real
_atom_type_scat_dispersion_imag
_atom_type_scat_source
C C 0.0033 0.0016 'International Tables Vol C Tables 4.2.6.8 and 6.1.1.4'
H H 0.0000 0.0000 'International Tables Vol C Tables 4.2.6.8 and 6.1.1.4'
N N 0.0061 0.0033 'International Tables Vol C Tables 4.2.6.8 and 6.1.1.4'
Al Al 0.0645 0.0514 'International Tables Vol C Tables 4.2.6.8 and 6.1.1.4'
Si Si 0.0817 0.0704 'International Tables Vol C Tables 4.2.6.8 and 6.1.1.4'
Cl Cl 0.1484 0.1585 'International Tables Vol C Tables 4.2.6.8 and 6.1.1.4'
As As 0.0499 2.0058 'International Tables Vol C Tables 4.2.6.8 and 6.1.1.4'

loop_
_geom_angle_atom_site_label_1
_geom_angle_atom_site_label_2
_geom_angle_atom_site_label_3
_geom_angle
_geom_angle_site_symmetry_1
_geom_angle_site_symmetry_3
_geom_angle_publ_flag
C2 C1 C5 101.8(6) . . ?
C2 C1 C6 111.6(6) . . ?
C5 C1 C6 114.8(6) . . ?
C2 C1 Si1 118.3(5) . . ?
C5 C1 Si1 100.3(5) . . ?
C6 C1 Si1 109.4(5) . . ?
C3 C2 C1 111.8(7) . . ?
C3 C2 C7 124.9(8) . . ?
C1 C2 C7 123.1(7) . . ?
C2 C3 C8 130.6(10) . . ?
C2 C3 C4 108.0(9) . . ?
C8 C3 C4 121.4(9) . . ?
C5 C4 C9 128.8(8) . . ?
C5 C4 C3 108.2(7) . . ?
C9 C4 C3 123.0(9) . . ?
C4 C5 C1 110.1(7) . . ?
C4 C5 As1 127.0(6) . . ?
C1 C5 As1 118.9(5) . . ?
N1 C12 C15 109.8(7) . . ?
N1 C12 C13 109.9(7) . . ?
C15 C12 C13 112.0(8) . . ?
N1 C12 C14 113.0(8) . . ?
C15 C12 C14 106.4(7) . . ?
C13 C12 C14 105.7(7) . . ?
C22 C21 C25 102.3(6) . . ?
C22 C21 C26 115.7(6) . . ?
C25 C21 C26 113.1(6) . . ?
C22 C21 Si2 116.7(5) . . ?
C25 C21 Si2 99.5(4) . . ?
C26 C21 Si2 108.4(5) . . ?
C23 C22 C21 109.1(7) . . ?
C23 C22 C27 128.6(7) . . ?
C21 C22 C27 122.1(7) . . ?
C22 C23 C24 109.4(7) . . ?
C22 C23 C28 125.2(9) . . ?
C24 C23 C28 125.5(9) . . ?
C25 C24 C23 109.4(7) . . ?
C25 C24 C29 125.3(8) . . ?
C23 C24 C29 124.9(8) . . ?
C24 C25 C21 109.8(6) . . ?
C24 C25 As2 127.3(6) . . ?
C21 C25 As2 120.1(5) . . ?
C35 C32 C34 112.0(7) . . ?
C35 C32 C33 111.7(7) . . ?
C34 C32 C33 108.7(9) . . ?
C35 C32 N2 109.2(8) . . ?
C34 C32 N2 106.5(7) . . ?
C33 C32 N2 108.5(7) . . ?
C12 N1 Si1 128.2(6) . . ?
C12 N1 As1 121.1(6) . . ?
Si1 N1 As1 110.7(4) . . ?
C32 N2 As2 118.4(7) . . ?
C32 N2 Si2 124.7(7) . . ?
As2 N2 Si2 116.8(5) . . ?
Cl4 Al1 Cl1 110.63(17) . . ?
Cl4 Al1 Cl2 110.32(15) . . ?
Cl1 Al1 Cl2 109.13(14) . . ?
Cl4 Al1 Cl3 107.94(14) . . ?
Cl1 Al1 Cl3 110.50(14) . . ?
Cl2 Al1 Cl3 108.30(15) . . ?
Cl22 Al2 Cl23 111.38(17) . . ?
Cl22 Al2 Cl24 109.51(15) . . ?
Cl23 Al2 Cl24 110.25(14) . . ?
Cl22 Al2 Cl21 110.82(14) . . ?
Cl23 Al2 Cl21 107.98(14) . . ?
Cl24 Al2 Cl21 106.79(15) . . ?
N1 Si1 C10 109.1(3) . . ?
N1 Si1 C1 98.8(3) . . ?
C10 Si1 C1 112.2(3) . . ?
N1 Si1 C11 111.5(4) . . ?
C10 Si1 C11 112.4(4) . . ?
C1 Si1 C11 112.0(4) . . ?
N2 Si2 C31 117.8(4) . . ?
N2 Si2 C30 109.9(3) . . ?
C31 Si2 C30 111.9(4) . . ?
N2 Si2 C21 95.6(3) . . ?
C31 Si2 C21 110.6(4) . . ?
C30 Si2 C21 109.8(4) . . ?
N1 As1 C5 93.6(3) . . ?
N2 As2 C25 91.2(3) . . ?

loop_
_geom_bond_atom_site_label_1
_geom_bond_atom_site_label_2
_geom_bond_distance
_geom_bond_site_symmetry_2
_geom_bond_publ_flag
C26 C21 1.565(9) . ?
C1 C2 1.497(10) . ?
C1 C5 1.503(9) . ?
C1 C6 1.559(10) . ?
C1 Si1 1.888(7) . ?
C2 C3 1.354(13) . ?
C2 C7 1.510(11) . ?
C3 C8 1.461(14) . ?
C3 C4 1.477(13) . ?
C4 C5 1.385(11) . ?
C4 C9 1.474(13) . ?
C5 As1 1.867(8) . ?
C10 Si1 1.859(8) . ?
C11 Si1 1.912(9) . ?
C12 N1 1.424(12) . ?
C12 C15 1.522(12) . ?
C12 C13 1.533(10) . ?
C12 C14 1.579(16) . ?
C21 C22 1.486(10) . ?
C21 C25 1.500(9) . ?
C21 Si2 1.908(8) . ?
C22 C23 1.383(12) . ?
C22 C27 1.505(11) . ?
C23 C24 1.416(12) . ?
C23 C28 1.509(11) . ?
C24 C25 1.358(11) . ?
C24 C29 1.552(12) . ?
C25 As2 1.864(7) . ?
C30 Si2 1.867(7) . ?
C31 Si2 1.809(10) . ?
C32 C35 1.481(15) . ?
C32 C34 1.526(12) . ?
C32 C33 1.543(12) . ?
C32 N2 1.574(12) . ?
N1 Si1 1.814(7) . ?
N1 As1 1.830(6) . ?
N2 As2 1.735(8) . ?
N2 Si2 1.793(8) . ?
Al1 Cl4 2.112(3) . ?
Al1 Cl1 2.121(4) . ?
Al1 Cl2 2.145(3) . ?
Al1 Cl3 2.147(3) . ?
Al2 Cl22 2.109(4) . ?
Al2 Cl23 2.121(3) . ?
Al2 Cl24 2.144(3) . ?
Al2 Cl21 2.157(3) . ?
